data_8100879
loop_
_publ_author_name
'Kempe, Rhett'
'Spannenberg, Anke'
'Heller, Detlef'

_publ_section_title
;
Crystal structure of 1,4-bis(dicyclohexylphosphino)-butane rhodium
(I)-norborna-2,5-diene tetrafluoroborate, C~35~H~60~BF~4~P~2~Rh, and 
of 1,4-bis(dicyclohexylphosphino)-butane rhodium(I)-(Z,Z)-cycloocta-
1,5-diene tetrafluoroborate, C~36~H~64~BF~4~P~2~Rh
;
_journal_issue 1
_journal_name_full 'Zeitschrift f\"ur Kristallographie - New Crystal Structures'
_journal_page_first 161
_journal_page_last 164
_journal_volume 216
_journal_year 2001
_chemical_formula_sum 'C35 H60 B F4 P2 Rh'
_chemical_formula_weight 732.49
_space_group_IT_number 33
_symmetry_cell_setting orthorhombic
_symmetry_space_group_name_Hall 'P 2c -2n'
_symmetry_space_group_name_H-M 'P n a 21'
_cell_angle_alpha 90.00
_cell_angle_beta 90.00
_cell_angle_gamma 90.00
_cell_formula_units_Z 4
_cell_length_a 19.225(4)
_cell_length_b 10.487(2)
_cell_length_c 17.636(4)
_cell_measurement_temperature 293(2)
_cell_volume 3555.6(13)
_diffrn_ambient_temperature 293(2)
_exptl_crystal_density_diffrn 1.368
_refine_ls_R_factor_obs 0.0540
_refine_ls_wR_factor_obs 0.0987
_cod_depositor_comments
;
The following automatic conversions were performed:
'_symmetry_cell_setting' value 'Orthorhombic' changed to 'orthorhombic'
according to '/home/saulius/struct/CIF-dictionaries/cif_core.dic'
dictionary named 'cif_core.dic' version 2.4.1 from 2010-06-29.

Automatic conversion script
Id: cif_fix_enum 1527 2010-12-29 10:47:43Z saulius 
;
_cod_database_code 8100879

loop_
_symmetry_equiv_pos_as_xyz
'x, y, z'
'-x, -y, z+1/2'
'x+1/2, -y+1/2, z'
'-x+1/2, y+1/2, z+1/2'

loop_
_atom_site_aniso_label
_atom_site_aniso_U_11
_atom_site_aniso_U_22
_atom_site_aniso_U_33
_atom_site_aniso_U_23
_atom_site_aniso_U_13
_atom_site_aniso_U_12
C1 0.040(7) 0.084(12) 0.051(10) 0.021(8) 0.008(6) 0.025(8)
C2 0.027(4) 0.067(8) 0.042(11) 0.029(9) -0.009(7) 0.008(6)
C3 0.027(6) 0.073(9) 0.075(8) -0.015(8) -0.022(7) -0.014(8)
C4 0.046(6) 0.055(9) 0.049(7) -0.009(8) -0.005(6) 0.010(8)
C5 0.022(6) 0.078(11) 0.058(8) 0.038(7) -0.001(6) 0.004(7)
C6 0.055(8) 0.044(9) 0.056(8) 0.018(8) 0.006(7) 0.010(7)
C7 0.045(7) 0.052(9) 0.053(8) 0.008(6) -0.003(7) 0.011(7)
C8 0.058(8) 0.038(7) 0.039(6) -0.006(6) -0.009(5) -0.008(7)
C9 0.073(8) 0.048(8) 0.028(6) -0.010(5) 0.012(6) -0.010(6)
C10 0.061(9) 0.085(15) 0.044(10) -0.032(10) 0.006(8) 0.013(10)
C11 0.086(11) 0.070(11) 0.052(8) -0.022(8) -0.007(8) 0.006(9)
C12 0.112(12) 0.032(7) 0.069(9) -0.016(7) 0.011(10) -0.004(9)
C13 0.064(8) 0.042(8) 0.039(6) -0.013(6) 0.005(6) -0.014(6)
C14 0.047(6) 0.035(7) 0.035(6) 0.008(5) -0.001(6) 0.011(5)
C15 0.105(11) 0.029(8) 0.051(7) 0.012(6) -0.009(9) -0.014(8)
C16 0.194(20) 0.040(12) 0.023(8) -0.007(7) 0.031(10) 0.000(13)
C17 0.121(11) 0.035(9) 0.058(8) 0.008(7) 0.030(9) -0.010(8)
C18 0.118(13) 0.088(12) 0.032(7) -0.002(7) -0.016(8) -0.058(10)
C19 0.086(8) 0.053(9) 0.024(5) -0.012(6) 0.008(6) -0.009(7)
C20 0.022(7) 0.101(15) 0.058(10) -0.018(9) -0.017(7) 0.027(8)
C21 0.081(10) 0.053(11) 0.153(16) 0.012(11) 0.020(12) 0.034(8)
C22 0.278(24) 0.070(12) 0.128(16) 0.056(12) 0.099(16) 0.121(15)
C23 0.038(6) 0.101(11) 0.127(13) 0.020(14) 0.003(11) 0.013(6)
C24 0.039(7) 0.026(7) 0.079(9) 0.009(7) 0.013(7) -0.016(6)
C25 0.061(7) 0.033(7) 0.088(14) -0.033(7) 0.050(9) -0.009(6)
C26 0.093(9) 0.053(8) 0.147(14) 0.016(14) 0.045(15) -0.007(7)
C27 0.083(9) 0.067(10) 0.144(14) 0.016(17) 0.030(18) -0.039(8)
C28 0.064(9) 0.074(13) 0.133(14) -0.016(10) 0.037(10) -0.039(8)
C29 0.040(7) 0.067(10) 0.079(9) -0.020(8) 0.021(7) -0.007(7)
C30 0.028(6) 0.023(8) 0.172(15) -0.032(8) 0.032(8) -0.004(5)
C31 0.099(13) 0.064(12) 0.060(11) -0.012(10) 0.003(10) 0.023(11)
C32 0.125(14) 0.125(17) 0.117(13) -0.082(12) 0.049(12) -0.058(13)
C33 0.093(12) 0.138(17) 0.124(14) -0.073(15) 0.033(11) 0.007(14)
C34 0.437(42) 0.107(16) 0.053(9) -0.021(11) 0.054(17) -0.178(24)
C35 0.043(8) 0.325(31) 0.107(13) -0.098(18) -0.011(9) 0.062(15)
P1 0.0270(13) 0.036(2) 0.057(2) 0.000(2) 0.0124(15) -0.001(2)
P2 0.032(2) 0.036(2) 0.0312(15) 0.0015(13) -0.0054(13) 0.0066(13)
Rh1 0.0235(3) 0.0336(4) 0.0288(3) 0.0036(8) 0.0036(8) 0.0011(4)

loop_
_atom_site_label
_atom_site_type_symbol
_atom_site_fract_x
_atom_site_fract_y
_atom_site_fract_z
_atom_site_U_iso_or_equiv
_atom_site_thermal_displace_type
_atom_site_occupancy
_atom_site_calc_flag
_atom_site_refinement_flags
_atom_site_disorder_group
C1 C 0.7861(6) 0.0392(15) 0.0853(10) 0.059(4) Uani 1 d . .
H1 H 0.7750(6) 0.0068(15) 0.0377(10) 0.070 Uiso 1 calc R .
C2 C 0.8049(5) 0.1639(12) 0.1011(12) 0.045(4) Uani 1 d . .
H2 H 0.8090(5) 0.2320(12) 0.0676(12) 0.054 Uiso 1 calc R .
C3 C 0.8180(6) 0.1628(13) 0.1899(10) 0.058(3) Uani 1 d . .
H3 H 0.8450(6) 0.2339(13) 0.2107(10) 0.070 Uiso 1 calc R .
C4 C 0.7452(5) 0.1446(14) 0.2215(10) 0.050(3) Uani 1 d . .
H4 H 0.7189(5) 0.2049(14) 0.2475(10) 0.060 Uiso 1 calc R .
C5 C 0.7262(5) 0.0249(14) 0.2048(10) 0.052(4) Uani 1 d . .
H5 H 0.6848(5) -0.0148(14) 0.2185(10) 0.063 Uiso 1 calc R .
C6 C 0.7865(7) -0.0346(12) 0.1582(11) 0.052(4) Uani 1 d . .
H6 H 0.7875(7) -0.1278(12) 0.1542(11) 0.062 Uiso 1 calc R .
C7 C 0.8480(6) 0.0297(11) 0.2014(10) 0.050(3) Uani 1 d . .
H7A H 0.8926(6) 0.0177(11) 0.1767(10) 0.060 Uiso 1 calc R .
H7B H 0.8507(6) 0.0049(11) 0.2543(10) 0.060 Uiso 1 calc R .
C8 C 0.7077(5) 0.1654(12) -0.0824(9) 0.045(3) Uani 1 d . .
H8 H 0.7547(5) 0.1412(12) -0.0661(9) 0.054 Uiso 1 calc R .
C9 C 0.7176(6) 0.2245(11) -0.1594(9) 0.050(3) Uani 1 d . .
H9A H 0.6729(6) 0.2538(11) -0.1782(9) 0.060 Uiso 1 calc R .
H9B H 0.7478(6) 0.2981(11) -0.1548(9) 0.060 Uiso 1 calc R .
C10 C 0.7490(7) 0.1310(18) -0.2163(11) 0.063(6) Uani 1 d . .
H10A H 0.7490(7) 0.1705(18) -0.2661(11) 0.076 Uiso 1 calc R .
H10B H 0.7971(7) 0.1153(18) -0.2024(11) 0.076 Uiso 1 calc R .
C11 C 0.7132(7) 0.0097(13) -0.2213(10) 0.070(4) Uani 1 d . .
H11A H 0.7408(7) -0.0482(13) -0.2518(10) 0.083 Uiso 1 calc R .
H11B H 0.6691(7) 0.0224(13) -0.2470(10) 0.083 Uiso 1 calc R .
C12 C 0.7000(8) -0.0500(11) -0.1468(10) 0.071(4) Uani 1 d . .
H12A H 0.7437(8) -0.0813(11) -0.1267(10) 0.085 Uiso 1 calc R .
H12B H 0.6697(8) -0.1230(11) -0.1541(10) 0.085 Uiso 1 calc R .
C13 C 0.6674(6) 0.0365(10) -0.0891(10) 0.048(3) Uani 1 d . .
H13A H 0.6671(6) -0.0056(10) -0.0401(10) 0.058 Uiso 1 calc R .
H13B H 0.6196(6) 0.0536(10) -0.1034(10) 0.058 Uiso 1 calc R .
C14 C 0.7263(5) 0.4100(10) -0.0071(9) 0.039(3) Uani 1 d . .
H14 H 0.7736(5) 0.3850(10) -0.0216(9) 0.047 Uiso 1 calc R .
C15 C 0.7018(8) 0.5131(10) -0.0643(10) 0.062(4) Uani 1 d . .
H15A H 0.6958(8) 0.4740(10) -0.1137(10) 0.074 Uiso 1 calc R .
H15B H 0.6569(8) 0.5455(10) -0.0482(10) 0.074 Uiso 1 calc R .
C16 C 0.7514(11) 0.6223(17) -0.0714(12) 0.086(7) Uani 1 d . .
H16A H 0.7316(11) 0.6866(17) -0.1046(12) 0.103 Uiso 1 calc R .
H16B H 0.7944(11) 0.5926(17) -0.0941(12) 0.103 Uiso 1 calc R .
C17 C 0.7673(7) 0.6832(11) 0.0086(10) 0.071(4) Uani 1 d . .
H17A H 0.8062(7) 0.7416(11) 0.0038(10) 0.086 Uiso 1 calc R .
H17B H 0.7272(7) 0.7320(11) 0.0251(10) 0.086 Uiso 1 calc R .
C18 C 0.7843(7) 0.5849(13) 0.0678(10) 0.079(5) Uani 1 d . .
H18A H 0.7870(7) 0.6261(13) 0.1170(10) 0.095 Uiso 1 calc R .
H18B H 0.8295(7) 0.5483(13) 0.0568(10) 0.095 Uiso 1 calc R .
C19 C 0.7312(6) 0.4798(11) 0.0713(9) 0.054(3) Uani 1 d . .
H19A H 0.6862(6) 0.5152(11) 0.0844(9) 0.065 Uiso 1 calc R .
H19B H 0.7442(6) 0.4192(11) 0.1103(9) 0.065 Uiso 1 calc R .
C20 C 0.5881(6) 0.3058(17) -0.0397(11) 0.060(5) Uani 1 d . .
H20A H 0.5947(6) 0.3439(17) -0.0893(11) 0.072 Uiso 1 calc R .
H20B H 0.5611(6) 0.2287(17) -0.0467(11) 0.072 Uiso 1 calc R .
C21 C 0.5464(8) 0.3965(13) 0.0079(14) 0.096(5) Uani 1 d . .
H21A H 0.5765(8) 0.4684(13) 0.0190(14) 0.115 Uiso 1 calc R .
H21B H 0.5094(8) 0.4287(13) -0.0243(14) 0.115 Uiso 1 calc R .
C22 C 0.5144(12) 0.3596(17) 0.0788(12) 0.158(10) Uani 1 d . .
H22A H 0.4686(12) 0.3984(17) 0.0796(12) 0.190 Uiso 1 calc R .
H22B H 0.5411(12) 0.4000(17) 0.1188(12) 0.190 Uiso 1 calc R .
C23 C 0.5049(5) 0.2210(13) 0.1018(15) 0.089(5) Uani 1 d . .
H23A H 0.4972(5) 0.1719(13) 0.0560(15) 0.106 Uiso 1 calc R .
H23B H 0.4626(5) 0.2155(13) 0.1317(15) 0.106 Uiso 1 calc R .
C24 C 0.5493(6) -0.0294(10) 0.1608(11) 0.048(3) Uani 1 d . .
H24 H 0.5709(6) -0.0652(10) 0.2064(11) 0.058 Uiso 1 calc R .
C25 C 0.5777(6) -0.1022(10) 0.0927(11) 0.061(5) Uani 1 d . .
H25A H 0.6273(6) -0.0880(10) 0.0883(11) 0.073 Uiso 1 calc R .
H25B H 0.5556(6) -0.0717(10) 0.0467(11) 0.073 Uiso 1 calc R .
C26 C 0.5627(7) -0.2508(13) 0.1028(16) 0.097(5) Uani 1 d . .
H26A H 0.5758(7) -0.2964(13) 0.0572(16) 0.117 Uiso 1 calc R .
H26B H 0.5897(7) -0.2842(13) 0.1448(16) 0.117 Uiso 1 calc R .
C27 C 0.4862(6) -0.2685(12) 0.1181(16) 0.098(5) Uani 1 d . .
H27A H 0.4614(6) -0.2501(12) 0.0715(16) 0.118 Uiso 1 calc R .
H27B H 0.4785(6) -0.3578(12) 0.1296(16) 0.118 Uiso 1 calc R .
C28 C 0.4553(7) -0.1954(13) 0.1768(12) 0.090(5) Uani 1 d . .
H28A H 0.4743(7) -0.2218(13) 0.2252(12) 0.108 Uiso 1 calc R .
H28B H 0.4056(7) -0.2115(13) 0.1777(12) 0.108 Uiso 1 calc R .
C29 C 0.4677(6) -0.0552(12) 0.1660(10) 0.062(4) Uani 1 d . .
H29A H 0.4482(6) -0.0082(12) 0.2083(10) 0.074 Uiso 1 calc R .
H29B H 0.4452(6) -0.0264(12) 0.1199(10) 0.074 Uiso 1 calc R .
C30 C 0.5661(6) 0.1983(11) 0.2586(12) 0.075(5) Uani 1 d . .
H30 H 0.6036(6) 0.1559(11) 0.2865(12) 0.089 Uiso 1 calc R .
C31 C 0.5855(10) 0.3397(16) 0.2556(11) 0.075(5) Uani 1 d . .
H31A H 0.5502(10) 0.3894(16) 0.2297(11) 0.090 Uiso 1 calc R .
H31B H 0.6300(10) 0.3525(16) 0.2308(11) 0.090 Uiso 1 calc R .
C32 C 0.5896(9) 0.3765(18) 0.3471(12) 0.122(7) Uani 1 d . .
H32A H 0.6274(9) 0.3288(18) 0.3700(12) 0.147 Uiso 1 calc R .
H32B H 0.6007(9) 0.4664(18) 0.3518(12) 0.147 Uiso 1 calc R .
C33 C 0.5282(8) 0.3518(21) 0.3884(12) 0.118(7) Uani 1 d . .
H33A H 0.4955(8) 0.4194(21) 0.3765(12) 0.142 Uiso 1 calc R .
H33B H 0.5395(8) 0.3598(21) 0.4418(12) 0.142 Uiso 1 calc R .
C34 C 0.4928(15) 0.2350(17) 0.3790(12) 0.199(15) Uani 1 d . .
H34A H 0.4441(15) 0.2504(17) 0.3899(12) 0.239 Uiso 1 calc R .
H34B H 0.5099(15) 0.1772(17) 0.4177(12) 0.239 Uiso 1 calc R .
C35 C 0.4964(7) 0.1623(24) 0.3011(12) 0.158(10) Uani 1 d . .
H35A H 0.4567(7) 0.1855(24) 0.2701(12) 0.190 Uiso 1 calc R .
H35B H 0.4948(7) 0.0711(24) 0.3099(12) 0.190 Uiso 1 calc R .
F1 F 0.3697(5) 0.0970(9) -0.1600(9) 0.104(3) Uiso 1 d D .
F2 F 0.4749(8) 0.1741(18) -0.1458(11) 0.232(7) Uiso 1 d D .
F3 F 0.3848(8) 0.2576(16) -0.0784(11) 0.209(6) Uiso 1 d D .
F4 F 0.4250(10) 0.1045(19) -0.0604(7) 0.278(9) Uiso 1 d D .
B1 B 0.4113(7) 0.1695(19) -0.1212(2) 0.197(14) Uiso 1 d D .
P1 P 0.57429(14) 0.1426(3) 0.1555(8) 0.0399(8) Uani 1 d . .
P2 P 0.67259(13) 0.2614(3) -0.0031(8) 0.0328(7) Uani 1 d . .
Rh1 Rh 0.68994(3) 0.15358(7) 0.1126(8) 0.0286(2) Uani 1 d . .

loop_
_geom_bond_atom_site_label_1
_geom_bond_atom_site_label_2
_geom_bond_distance
_geom_bond_site_symmetry_2
_geom_bond_publ_flag
C1 C2 1.39(2) . ?
C1 C6 1.501(14) . ?
C1 Rh1 2.255(12) . ?
C2 C3 1.59(2) . ?
C2 Rh1 2.223(10) . ?
C3 C7 1.52(2) . ?
C3 C4 1.519(14) . ?
C4 C5 1.34(2) . ?
C4 Rh1 2.198(10) . ?
C5 C6 1.55(2) . ?
C5 Rh1 2.225(11) . ?
C6 C7 1.56(2) . ?
C8 C9 1.505(13) . ?
C8 C13 1.562(15) . ?
C8 P2 1.851(11) . ?
C9 C10 1.53(2) . ?
C10 C11 1.45(2) . ?
C11 C12 1.48(2) . ?
C12 C13 1.500(14) . ?
C14 C15 1.552(14) . ?
C14 C19 1.568(13) . ?
C14 P2 1.871(10) . ?
C15 C16 1.49(2) . ?
C16 C17 1.58(2) . ?
C17 C18 1.50(2) . ?
C18 C19 1.503(15) . ?
C20 C21 1.50(2) . ?
C20 P2 1.808(12) . ?
C21 C22 1.45(2) . ?
C22 C23 1.52(2) . ?
C23 P1 1.831(14) . ?
C24 C25 1.524(14) . ?
C24 C29 1.594(14) . ?
C24 P1 1.869(11) . ?
C25 C26 1.59(2) . ?
C26 C27 1.51(2) . ?
C27 C28 1.42(2) . ?
C28 C29 1.50(2) . ?
C30 C31 1.53(2) . ?
C30 C35 1.58(2) . ?
C30 P1 1.916(15) . ?
C31 C32 1.66(2) . ?
C32 C33 1.41(2) . ?
C33 C34 1.41(2) . ?
C34 C35 1.57(2) . ?
F1 B1 1.298(7) . ?
F2 B1 1.298(7) . ?
F3 B1 1.298(7) . ?
F4 B1 1.298(7) . ?
P1 Rh1 2.351(3) . ?
P2 Rh1 2.357(3) . ?
